data_7246811
loop_
_publ_author_name
'Do, Jean-Louis'
'Auvray, Thomas'
'Lennox, Cameron B.'
'Titi, Hatem M.'
'Cuccia, Louis A.'
'Fri\<s\<ci\'c, Tomislav'

_publ_section_title
;
 Rapid, room-temperature, solvent-free mechanochemical oxidation of
 elemental gold into organosoluble gold salts
;
_journal_issue 15
_journal_name_full 'Green Chemistry'
_journal_page_first 5899
_journal_page_last 5906
_journal_paper_doi 10.1039/D3GC01150J
_journal_volume 25
_journal_year 2023
_chemical_formula_moiety 'Au Cl4, C8 H20 N'
_chemical_formula_sum 'C8 H20 Au Cl4 N'
_chemical_formula_weight 469.02
_chemical_properties_physical Light-sensitive,Photo-sensitive
_space_group_crystal_system monoclinic
_space_group_IT_number 13
_space_group_name_Hall '-P 2yac'
_space_group_name_H-M_alt 'P 1 2/n 1'
_atom_sites_solution_hydrogens geom
_atom_sites_solution_primary dual
_audit_creation_date 2022-02-23
_audit_creation_method
;
Olex2 1.5
(compiled 2021.12.09 svn.r5202d8cf for OlexSys, GUI svn.r6439)
;
_audit_update_record
;
2022-12-06 deposited with the CCDC.	2023-05-12 downloaded from the CCDC.
;
_cell_angle_alpha 90
_cell_angle_beta 92.0430(10)
_cell_angle_gamma 90
_cell_formula_units_Z 2
_cell_length_a 9.1149(2)
_cell_length_b 7.9249(2)
_cell_length_c 10.3451(2)
_cell_measurement_reflns_used 7131
_cell_measurement_temperature 298
_cell_measurement_theta_max 72.443
_cell_measurement_theta_min 10.257
_cell_volume 746.80(3)
_computing_cell_refinement 'SAINT V8.38A (Bruker, 2018)'
_computing_data_reduction 'SAINT V8.38A (Bruker, 2018)'
_computing_molecular_graphics 'Olex2 1.5 (Dolomanov et al., 2009)'
_computing_publication_material 'Olex2 1.5 (Dolomanov et al., 2009)'
_computing_structure_refinement 'XL  (Sheldrick, 2008)'
_computing_structure_solution 'SHELXT 2018/2 (Sheldrick, 2018)'
_diffrn_ambient_temperature 298
_diffrn_measured_fraction_theta_full 0.982
_diffrn_measured_fraction_theta_max 0.984
_diffrn_measurement_device_type 'Bruker APEX-II CCD'
_diffrn_measurement_method '\f and \w scans'
_diffrn_radiation_type CuK\a
_diffrn_radiation_wavelength 1.54178
_diffrn_reflns_av_R_equivalents 0.0399
_diffrn_reflns_av_unetI/netI 0.0276
_diffrn_reflns_Laue_measured_fraction_full 0.982
_diffrn_reflns_Laue_measured_fraction_max 0.984
_diffrn_reflns_limit_h_max 11
_diffrn_reflns_limit_h_min -11
_diffrn_reflns_limit_k_max 9
_diffrn_reflns_limit_k_min -9
_diffrn_reflns_limit_l_max 12
_diffrn_reflns_limit_l_min -12
_diffrn_reflns_number 8615
_diffrn_reflns_point_group_measured_fraction_full 0.982
_diffrn_reflns_point_group_measured_fraction_max 0.984
_diffrn_reflns_theta_full 67.679
_diffrn_reflns_theta_max 72.436
_diffrn_reflns_theta_min 10.256
_diffrn_source_current 1.0
_diffrn_source_power 0.05
_diffrn_source_voltage 50.0
_diffrn_standards_number 0
_exptl_absorpt_coefficient_mu 24.843
_exptl_absorpt_correction_T_max 0.7536
_exptl_absorpt_correction_T_min 0.5328
_exptl_absorpt_correction_type multi-scan
_exptl_absorpt_process_details
;
SADABS-2016/2 (Bruker,2016/2) was used for absorption correction.
wR2(int) was 0.1292 before and 0.0545 after correction.
The Ratio of minimum to maximum transmission is 0.7070.
The \l/2 correction factor is Not present.
;
_exptl_crystal_colour yellow
_exptl_crystal_colour_primary yellow
_exptl_crystal_density_diffrn 2.086
_exptl_crystal_description block
_exptl_crystal_F_000 444
_exptl_crystal_size_max 0.1
_exptl_crystal_size_mid 0.05
_exptl_crystal_size_min 0.03
_refine_diff_density_max 0.592
_refine_diff_density_min -0.701
_refine_diff_density_rms 0.102
_refine_ls_extinction_method none
_refine_ls_goodness_of_fit_ref 1.116
_refine_ls_hydrogen_treatment constr
_refine_ls_matrix_type full
_refine_ls_number_parameters 68
_refine_ls_number_reflns 1455
_refine_ls_number_restraints 0
_refine_ls_restrained_S_all 1.116
_refine_ls_R_factor_all 0.0198
_refine_ls_R_factor_gt 0.0188
_refine_ls_shift/su_max 0.001
_refine_ls_shift/su_mean 0.000
_refine_ls_structure_factor_coef Fsqd
_refine_ls_weighting_details 'w=1/[\s^2^(Fo^2^)+(0.0170P)^2^+0.4521P] where P=(Fo^2^+2Fc^2^)/3'
_refine_ls_weighting_scheme calc
_refine_ls_wR_factor_gt 0.0440
_refine_ls_wR_factor_ref 0.0445
_reflns_Friedel_coverage 0.000
_reflns_number_gt 1400
_reflns_number_total 1455
_reflns_threshold_expression 'I > 2\s(I)'
_cod_data_source_file d3gc01150j2.cif
_cod_data_source_block teaaucl4
_cod_depositor_comments 'Adding full bibliography for 7246811--7246815.cif.'
_cod_database_code 7246811
_shelx_shelxl_version_number 2018/3
_shelx_space_group_comment
;
The symmetry employed for this shelxl refinement is uniquely defined
by the following loop, which should always be used as a source of
symmetry information in preference to the above space-group names.
They are only intended as comments.
;
_shelx_estimated_absorpt_t_max 0.523
_shelx_estimated_absorpt_t_min 0.190
_olex2_refinement_description
;
1. Fixed Uiso
 At 1.2 times of:
  All C(H,H) groups
 At 1.5 times of:
  All C(H,H,H) groups
2.a Secondary CH2 refined with riding coordinates:
 C1(H1A,H1B), C3(H3A,H3B)
2.b Idealised Me refined as rotating group:
 C2(H2A,H2B,H2C), C4(H4A,H4B,H4C)
;
_olex2_submission_special_instructions 'No special instructions were received'

loop_
_space_group_symop_operation_xyz
'x, y, z'
'-x+1/2, y, -z+1/2'
'-x, -y, -z'
'x-1/2, -y, z-1/2'

loop_
_atom_site_label
_atom_site_type_symbol
_atom_site_fract_x
_atom_site_fract_y
_atom_site_fract_z
_atom_site_U_iso_or_equiv
_atom_site_adp_type
_atom_site_occupancy
_atom_site_site_symmetry_order
_atom_site_calc_flag
_atom_site_refinement_flags_posn
_atom_site_refinement_flags_adp
_atom_site_refinement_flags_occupancy
_atom_site_disorder_assembly
_atom_site_disorder_group
Au1 Au 0.250000 0.35732(2) 0.250000 0.03701(9) Uani 1 2 d S T P . .
Cl1 Cl 0.45588(11) 0.35857(12) 0.13144(11) 0.0608(2) Uani 1 1 d . . . . .
Cl3 Cl 0.250000 0.07013(17) 0.250000 0.0672(4) Uani 1 2 d S T P . .
Cl2 Cl 0.250000 0.64358(15) 0.250000 0.0700(4) Uani 1 2 d S T P . .
N1 N 0.750000 0.8805(5) 0.250000 0.0382(8) Uani 1 2 d S T P . .
C1 C 0.6165(4) 0.7719(5) 0.2764(4) 0.0513(8) Uani 1 1 d . . . . .
H1A H 0.533854 0.845729 0.291144 0.062 Uiso 1 1 calc R U . . .
H1B H 0.592463 0.705698 0.199678 0.062 Uiso 1 1 calc R U . . .
C3 C 0.7935(4) 0.9881(5) 0.3662(3) 0.0494(8) Uani 1 1 d . . . . .
H3A H 0.815862 0.914239 0.439017 0.059 Uiso 1 1 calc R U . . .
H3B H 0.882702 1.048850 0.347406 0.059 Uiso 1 1 calc R U . . .
C2 C 0.6349(6) 0.6543(6) 0.3896(6) 0.0774(14) Uani 1 1 d . . . . .
H2A H 0.709808 0.572957 0.372425 0.116 Uiso 1 1 calc R U . . .
H2B H 0.543880 0.596986 0.402969 0.116 Uiso 1 1 calc R U . . .
H2C H 0.662730 0.717616 0.465630 0.116 Uiso 1 1 calc R U . . .
C4 C 0.6789(6) 1.1143(6) 0.4056(5) 0.0700(12) Uani 1 1 d . . . . .
H4A H 0.657430 1.190160 0.335042 0.105 Uiso 1 1 calc R U . . .
H4B H 0.715462 1.177243 0.479184 0.105 Uiso 1 1 calc R U . . .
H4C H 0.591052 1.055648 0.427454 0.105 Uiso 1 1 calc R U . . .

loop_
_atom_site_aniso_label
_atom_site_aniso_U_11
_atom_site_aniso_U_22
_atom_site_aniso_U_33
_atom_site_aniso_U_23
_atom_site_aniso_U_13
_atom_site_aniso_U_12
Au1 0.03823(11) 0.03080(12) 0.04134(12) 0.000 -0.00775(7) 0.000
Cl1 0.0509(5) 0.0636(6) 0.0685(6) 0.0037(4) 0.0105(4) 0.0010(4)
Cl3 0.0817(9) 0.0315(6) 0.0885(10) 0.000 0.0063(7) 0.000
Cl2 0.0467(6) 0.0331(6) 0.1297(14) 0.000 -0.0066(7) 0.000
N1 0.0314(16) 0.041(2) 0.0421(19) 0.000 -0.0040(14) 0.000
C1 0.0388(16) 0.056(2) 0.058(2) 0.0057(17) -0.0070(14) -0.0104(15)
C3 0.0537(19) 0.050(2) 0.0445(18) -0.0032(15) -0.0034(15) -0.0067(15)
C2 0.072(3) 0.082(3) 0.078(3) 0.029(2) -0.011(2) -0.029(2)
C4 0.082(3) 0.069(3) 0.059(2) -0.013(2) 0.009(2) 0.008(2)

loop_
_atom_type_symbol
_atom_type_description
_atom_type_scat_dispersion_real
_atom_type_scat_dispersion_imag
_atom_type_scat_source
C C 0.0181 0.0091 'International Tables Vol C Tables 4.2.6.8 and 6.1.1.4'
H H 0.0000 0.0000 'International Tables Vol C Tables 4.2.6.8 and 6.1.1.4'
Au Au -4.4197 7.2980 'International Tables Vol C Tables 4.2.6.8 and 6.1.1.4'
Cl Cl 0.3639 0.7018 'International Tables Vol C Tables 4.2.6.8 and 6.1.1.4'
N N 0.0311 0.0180 'International Tables Vol C Tables 4.2.6.8 and 6.1.1.4'

loop_
_geom_angle_atom_site_label_1
_geom_angle_atom_site_label_2
_geom_angle_atom_site_label_3
_geom_angle
_geom_angle_site_symmetry_1
_geom_angle_site_symmetry_3
_geom_angle_publ_flag
Cl1 Au1 Cl1 179.50(5) 2 . ?
Cl3 Au1 Cl1 90.25(2) . . ?
Cl3 Au1 Cl1 90.25(2) . 2 ?
Cl2 Au1 Cl1 89.75(2) . 2 ?
Cl2 Au1 Cl1 89.75(2) . . ?
Cl2 Au1 Cl3 180.0 . . ?
C1 N1 C1 111.2(4) 2_655 . ?
C3 N1 C1 111.4(2) 2_655 2_655 ?
C3 N1 C1 105.8(2) 2_655 . ?
C3 N1 C1 105.8(2) . 2_655 ?
C3 N1 C1 111.4(2) . . ?
C3 N1 C3 111.5(4) . 2_655 ?
N1 C1 H1A 108.5 . . ?
N1 C1 H1B 108.5 . . ?
H1A C1 H1B 107.5 . . ?
C2 C1 N1 115.0(3) . . ?
C2 C1 H1A 108.5 . . ?
C2 C1 H1B 108.5 . . ?
N1 C3 H3A 108.5 . . ?
N1 C3 H3B 108.5 . . ?
H3A C3 H3B 107.5 . . ?
C4 C3 N1 114.9(3) . . ?
C4 C3 H3A 108.5 . . ?
C4 C3 H3B 108.5 . . ?
C1 C2 H2A 109.5 . . ?
C1 C2 H2B 109.5 . . ?
C1 C2 H2C 109.5 . . ?
H2A C2 H2B 109.5 . . ?
H2A C2 H2C 109.5 . . ?
H2B C2 H2C 109.5 . . ?
C3 C4 H4A 109.5 . . ?
C3 C4 H4B 109.5 . . ?
C3 C4 H4C 109.5 . . ?
H4A C4 H4B 109.5 . . ?
H4A C4 H4C 109.5 . . ?
H4B C4 H4C 109.5 . . ?

loop_
_geom_bond_atom_site_label_1
_geom_bond_atom_site_label_2
_geom_bond_distance
_geom_bond_site_symmetry_2
_geom_bond_publ_flag
Au1 Cl1 2.2782(9) 2 ?
Au1 Cl1 2.2782(9) . ?
Au1 Cl3 2.2759(13) . ?
Au1 Cl2 2.2685(12) . ?
N1 C1 1.523(4) 2_655 ?
N1 C1 1.523(4) . ?
N1 C3 1.515(4) 2_655 ?
N1 C3 1.515(4) . ?
C1 H1A 0.9700 . ?
C1 H1B 0.9700 . ?
C1 C2 1.501(6) . ?
C3 H3A 0.9700 . ?
C3 H3B 0.9700 . ?
C3 C4 1.513(6) . ?
C2 H2A 0.9600 . ?
C2 H2B 0.9600 . ?
C2 H2C 0.9600 . ?
C4 H4A 0.9600 . ?
C4 H4B 0.9600 . ?
C4 H4C 0.9600 . ?

loop_
_geom_torsion_atom_site_label_1
_geom_torsion_atom_site_label_2
_geom_torsion_atom_site_label_3
_geom_torsion_atom_site_label_4
_geom_torsion
_geom_torsion_site_symmetry_1
_geom_torsion_site_symmetry_2
_geom_torsion_site_symmetry_3
_geom_torsion_site_symmetry_4
_geom_torsion_publ_flag
C1 N1 C1 C2 59.3(3) 2_655 . . . ?
C1 N1 C3 C4 -62.3(4) . . . . ?
C1 N1 C3 C4 176.8(3) 2_655 . . . ?
C3 N1 C1 C2 -58.4(5) . . . . ?
C3 N1 C1 C2 -179.7(4) 2_655 . . . ?
C3 N1 C3 C4 55.6(3) 2_655 . . . ?
